data_7205463
loop_
_publ_author_name
'Zhai, Quan-Guo'
'Gao, Xia'
'Li, Shu-Ni'
'Jiang, Yu-Cheng'
'Hu, Man-Cheng'

_publ_section_title
;
 Solvothermal synthesis, crystal structures and photoluminescence
 properties of the novel Cd/X/\a,\w-bis(benzotriazole)alkane hybrid
 family (X = Cl, Br and I)
;
_journal_issue 5
_journal_name_full CrystEngComm
_journal_page_first 1602
_journal_paper_doi 10.1039/c0ce00581a
_journal_volume 13
_journal_year 2011
_chemical_formula_moiety 'C16 H16 Br2 Cd N6'
_chemical_formula_sum 'C16 H16 Br2 Cd N6'
_chemical_formula_weight 564.57
_chemical_name_systematic
;
?
;
_space_group_IT_number 14
_symmetry_cell_setting monoclinic
_symmetry_space_group_name_Hall '-P 2ybc'
_symmetry_space_group_name_H-M 'P 1 21/c 1'
_atom_sites_solution_hydrogens geom
_atom_sites_solution_primary direct
_atom_sites_solution_secondary difmap
_audit_creation_method SHELXL-97
_cell_angle_alpha 90.00
_cell_angle_beta 111.5780(10)
_cell_angle_gamma 90.00
_cell_formula_units_Z 4
_cell_length_a 10.5203(9)
_cell_length_b 23.232(3)
_cell_length_c 8.5244(7)
_cell_measurement_reflns_used 4379
_cell_measurement_temperature 298(2)
_cell_measurement_theta_max 28.135
_cell_measurement_theta_min 2.259
_cell_volume 1937.4(3)
_computing_cell_refinement 'Bruker SMART'
_computing_data_collection 'Bruker SMART'
_computing_data_reduction 'Bruker SAINT'
_computing_molecular_graphics 'Bruker SHELXTL'
_computing_publication_material 'Bruker SHELXTL'
_computing_structure_refinement 'SHELXL-97 (Sheldrick, 1997)'
_computing_structure_solution 'SHELXS-97 (Sheldrick, 1990)'
_diffrn_ambient_temperature 298(2)
_diffrn_measured_fraction_theta_full 0.999
_diffrn_measured_fraction_theta_max 0.999
_diffrn_measurement_device_type 'CCD area detector'
_diffrn_measurement_method 'phi and omega scans'
_diffrn_radiation_monochromator graphite
_diffrn_radiation_source 'fine-focus sealed tube'
_diffrn_radiation_type MoK\a
_diffrn_radiation_wavelength 0.71073
_diffrn_reflns_av_R_equivalents 0.0293
_diffrn_reflns_av_sigmaI/netI 0.0314
_diffrn_reflns_limit_h_max 12
_diffrn_reflns_limit_h_min -12
_diffrn_reflns_limit_k_max 14
_diffrn_reflns_limit_k_min -27
_diffrn_reflns_limit_l_max 10
_diffrn_reflns_limit_l_min -10
_diffrn_reflns_number 9818
_diffrn_reflns_theta_full 25.02
_diffrn_reflns_theta_max 25.02
_diffrn_reflns_theta_min 1.75
_exptl_absorpt_coefficient_mu 5.263
_exptl_absorpt_correction_T_max 0.2462
_exptl_absorpt_correction_T_min 0.2215
_exptl_absorpt_correction_type multi-scan
_exptl_absorpt_process_details sadabs
_exptl_crystal_colour yellow
_exptl_crystal_density_diffrn 1.936
_exptl_crystal_density_method 'not measured'
_exptl_crystal_description prism
_exptl_crystal_F_000 1088
_exptl_crystal_size_max 0.41
_exptl_crystal_size_mid 0.38
_exptl_crystal_size_min 0.37
_refine_diff_density_max 0.514
_refine_diff_density_min -0.916
_refine_diff_density_rms 0.150
_refine_ls_extinction_method none
_refine_ls_goodness_of_fit_ref 1.110
_refine_ls_hydrogen_treatment constr
_refine_ls_matrix_type full
_refine_ls_number_parameters 226
_refine_ls_number_reflns 3417
_refine_ls_number_restraints 0
_refine_ls_restrained_S_all 1.110
_refine_ls_R_factor_all 0.0454
_refine_ls_R_factor_gt 0.0347
_refine_ls_shift/su_max 0.001
_refine_ls_shift/su_mean 0.000
_refine_ls_structure_factor_coef Fsqd
_refine_ls_weighting_details 'calc w=1/[\s^2^(Fo^2^)+(0.0299P)^2^+3.5835P] where P=(Fo^2^+2Fc^2^)/3'
_refine_ls_weighting_scheme calc
_refine_ls_wR_factor_gt 0.0757
_refine_ls_wR_factor_ref 0.0790
_reflns_number_gt 2842
_reflns_number_total 3417
_reflns_threshold_expression >2sigma(I)
_cod_data_source_file C0CE00581A.TXT
_cod_data_source_block 05
_cod_depositor_comments
;
The following automatic conversions were performed:
'_symmetry_cell_setting' value 'Monoclinic' changed to 'monoclinic'
according to '/home/saulius/struct/CIF-dictionaries/cif_core.dic'
dictionary named 'cif_core.dic' version 2.4.1 from 2010-06-29.

Automatic conversion script
Id: cif_fix_enum 1555 2011-01-17 13:19:09Z saulius 
;
_cod_original_sg_symbol_H-M P2(1)/c
_cod_database_code 7205463

loop_
_symmetry_equiv_pos_as_xyz
'x, y, z'
'-x, y+1/2, -z+1/2'
'-x, -y, -z'
'x, -y-1/2, z-1/2'

loop_
_atom_site_label
_atom_site_type_symbol
_atom_site_fract_x
_atom_site_fract_y
_atom_site_fract_z
_atom_site_U_iso_or_equiv
_atom_site_adp_type
_atom_site_occupancy
_atom_site_symmetry_multiplicity
_atom_site_calc_flag
_atom_site_refinement_flags
_atom_site_disorder_assembly
_atom_site_disorder_group
Cd1 Cd 0.53836(3) 0.564874(14) 0.66819(4) 0.03014(11) Uani 1 1 d . . .
Br1 Br 0.52946(6) 0.55773(2) 0.35771(6) 0.04005(15) Uani 1 1 d . . .
Br2 Br 0.77426(5) 0.55560(2) 0.89380(7) 0.04557(16) Uani 1 1 d . . .
N1 N 0.2026(4) 0.58447(16) 0.8405(5) 0.0297(9) Uani 1 1 d . . .
N2 N 0.3346(4) 0.58134(17) 0.8604(5) 0.0311(9) Uani 1 1 d . . .
N3 N 0.3405(4) 0.57386(16) 0.7108(5) 0.0307(9) Uani 1 1 d . . .
N4 N 0.4503(4) 0.75497(16) 0.6507(5) 0.0398(10) Uani 1 1 d . . .
N5 N 0.4242(4) 0.69874(17) 0.6645(5) 0.0421(10) Uani 1 1 d . . .
N6 N 0.5239(4) 0.66884(17) 0.6459(5) 0.0408(10) Uani 1 1 d . . .
C1 C 0.2108(5) 0.57227(19) 0.5917(6) 0.0317(11) Uani 1 1 d . . .
C2 C 0.1205(5) 0.57943(19) 0.6748(6) 0.0290(10) Uani 1 1 d . . .
C3 C -0.0214(5) 0.5788(2) 0.5903(7) 0.0415(13) Uani 1 1 d . . .
H3 H -0.0815 0.5822 0.6470 0.050 Uiso 1 1 calc R . .
C4 C -0.0658(6) 0.5728(3) 0.4190(7) 0.0542(15) Uani 1 1 d . . .
H4 H -0.1593 0.5730 0.3565 0.065 Uiso 1 1 calc R . .
C5 C 0.0261(6) 0.5662(3) 0.3340(7) 0.0546(15) Uani 1 1 d . . .
H5 H -0.0085 0.5624 0.2172 0.066 Uiso 1 1 calc R . .
C6 C 0.1633(5) 0.5654(2) 0.4183(6) 0.0445(13) Uani 1 1 d . . .
H6 H 0.2232 0.5603 0.3618 0.053 Uiso 1 1 calc R . .
C7 C 0.6153(5) 0.7062(2) 0.6193(6) 0.0380(12) Uani 1 1 d . . .
C8 C 0.5680(5) 0.7620(2) 0.6214(6) 0.0374(12) Uani 1 1 d . . .
C9 C 0.6389(6) 0.8101(2) 0.5971(8) 0.0564(16) Uani 1 1 d . . .
H9 H 0.6070 0.8474 0.5971 0.068 Uiso 1 1 calc R . .
C10 C 0.7581(7) 0.7986(3) 0.5731(8) 0.0654(18) Uani 1 1 d . . .
H10 H 0.8101 0.8292 0.5594 0.078 Uiso 1 1 calc R . .
C11 C 0.8042(7) 0.7423(3) 0.5685(9) 0.0651(18) Uani 1 1 d . . .
H11 H 0.8843 0.7367 0.5482 0.078 Uiso 1 1 calc R . .
C12 C 0.7371(6) 0.6960(3) 0.5922(8) 0.0548(15) Uani 1 1 d . . .
H12 H 0.7698 0.6589 0.5909 0.066 Uiso 1 1 calc R . .
C13 C 0.1651(5) 0.5954(2) 0.9874(6) 0.0337(11) Uani 1 1 d . . .
H13A H 0.2431 0.5875 1.0897 0.040 Uiso 1 1 calc R . .
H13B H 0.0918 0.5695 0.9843 0.040 Uiso 1 1 calc R . .
C14 C 0.1189(5) 0.6576(2) 0.9907(7) 0.0404(12) Uani 1 1 d . . .
H14A H 0.0369 0.6641 0.8920 0.049 Uiso 1 1 calc R . .
H14B H 0.0952 0.6628 1.0894 0.049 Uiso 1 1 calc R . .
C15 C 0.2243(5) 0.7973(2) 0.4937(7) 0.0412(12) Uani 1 1 d . . .
H15A H 0.1822 0.7596 0.4799 0.049 Uiso 1 1 calc R . .
H15B H 0.2523 0.8038 0.3987 0.049 Uiso 1 1 calc R . .
C16 C 0.3496(5) 0.7977(2) 0.6540(7) 0.0445(13) Uani 1 1 d . . .
H16A H 0.3909 0.8356 0.6698 0.053 Uiso 1 1 calc R . .
H16B H 0.3225 0.7900 0.7491 0.053 Uiso 1 1 calc R . .

loop_
_atom_site_aniso_label
_atom_site_aniso_U_11
_atom_site_aniso_U_22
_atom_site_aniso_U_33
_atom_site_aniso_U_23
_atom_site_aniso_U_13
_atom_site_aniso_U_12
Cd1 0.02178(18) 0.03410(19) 0.0331(2) -0.00143(15) 0.00838(14) 0.00267(14)
Br1 0.0474(3) 0.0357(3) 0.0384(3) 0.0009(2) 0.0175(2) -0.0026(2)
Br2 0.0316(3) 0.0444(3) 0.0467(3) -0.0041(2) -0.0020(2) 0.0021(2)
N1 0.026(2) 0.035(2) 0.030(2) -0.0008(17) 0.0128(17) -0.0005(17)
N2 0.025(2) 0.035(2) 0.034(2) 0.0001(17) 0.0125(17) 0.0016(17)
N3 0.024(2) 0.031(2) 0.038(2) 0.0003(17) 0.0120(18) -0.0003(16)
N4 0.042(3) 0.026(2) 0.047(3) -0.0028(18) 0.011(2) 0.0061(18)
N5 0.042(3) 0.030(2) 0.054(3) -0.003(2) 0.018(2) 0.0026(19)
N6 0.039(3) 0.030(2) 0.053(3) 0.0033(19) 0.017(2) 0.0068(19)
C1 0.024(2) 0.031(2) 0.041(3) 0.001(2) 0.014(2) 0.0011(19)
C2 0.029(3) 0.030(2) 0.029(3) 0.0028(19) 0.012(2) 0.002(2)
C3 0.027(3) 0.054(3) 0.048(3) 0.006(3) 0.019(2) 0.006(2)
C4 0.028(3) 0.076(4) 0.050(4) 0.010(3) 0.004(3) 0.005(3)
C5 0.046(3) 0.081(4) 0.030(3) -0.002(3) 0.007(3) -0.006(3)
C6 0.039(3) 0.059(3) 0.035(3) -0.005(3) 0.013(2) -0.003(3)
C7 0.032(3) 0.031(3) 0.045(3) 0.006(2) 0.008(2) 0.005(2)
C8 0.035(3) 0.033(3) 0.037(3) 0.004(2) 0.005(2) 0.001(2)
C9 0.060(4) 0.033(3) 0.070(4) 0.013(3) 0.016(3) 0.005(3)
C10 0.057(4) 0.055(4) 0.079(5) 0.023(3) 0.020(4) -0.013(3)
C11 0.054(4) 0.063(4) 0.086(5) 0.019(4) 0.036(4) 0.006(3)
C12 0.047(4) 0.047(3) 0.072(4) 0.010(3) 0.023(3) 0.012(3)
C13 0.034(3) 0.036(3) 0.037(3) -0.003(2) 0.020(2) -0.003(2)
C14 0.038(3) 0.043(3) 0.047(3) -0.005(2) 0.023(3) 0.001(2)
C15 0.042(3) 0.032(3) 0.049(3) 0.001(2) 0.017(3) 0.000(2)
C16 0.049(3) 0.032(3) 0.049(3) -0.002(2) 0.015(3) 0.009(2)

loop_
_atom_type_symbol
_atom_type_description
_atom_type_scat_dispersion_real
_atom_type_scat_dispersion_imag
_atom_type_scat_source
C C 0.0033 0.0016 'International Tables Vol C Tables 4.2.6.8 and 6.1.1.4'
H H 0.0000 0.0000 'International Tables Vol C Tables 4.2.6.8 and 6.1.1.4'
N N 0.0061 0.0033 'International Tables Vol C Tables 4.2.6.8 and 6.1.1.4'
Br Br -0.2901 2.4595 'International Tables Vol C Tables 4.2.6.8 and 6.1.1.4'
Cd Cd -0.8075 1.2024 'International Tables Vol C Tables 4.2.6.8 and 6.1.1.4'

loop_
_geom_angle_atom_site_label_1
_geom_angle_atom_site_label_2
_geom_angle_atom_site_label_3
_geom_angle
_geom_angle_site_symmetry_1
_geom_angle_site_symmetry_3
_geom_angle_publ_flag
N3 Cd1 N6 83.39(14) . . ?
N3 Cd1 Br2 126.33(10) . . ?
N6 Cd1 Br2 99.23(10) . . ?
N3 Cd1 Br1 118.53(10) . . ?
N6 Cd1 Br1 90.35(10) . . ?
Br2 Cd1 Br1 115.06(2) . . ?
N3 Cd1 Br1 83.57(9) . 3_666 ?
N6 Cd1 Br1 163.37(10) . 3_666 ?
Br2 Cd1 Br1 96.795(19) . 3_666 ?
Br1 Cd1 Br1 86.844(17) . 3_666 ?
Cd1 Br1 Cd1 93.156(17) . 3_666 ?
N2 N1 C2 111.1(4) . . ?
N2 N1 C13 119.6(4) . . ?
C2 N1 C13 129.2(4) . . ?
N3 N2 N1 107.6(4) . . ?
N2 N3 C1 109.5(4) . . ?
N2 N3 Cd1 123.2(3) . . ?
C1 N3 Cd1 127.3(3) . . ?
N5 N4 C8 111.2(4) . . ?
N5 N4 C16 119.0(4) . . ?
C8 N4 C16 129.6(4) . . ?
N6 N5 N4 107.7(4) . . ?
N5 N6 C7 108.9(4) . . ?
N5 N6 Cd1 123.2(3) . . ?
C7 N6 Cd1 127.9(3) . . ?
N3 C1 C6 131.6(4) . . ?
N3 C1 C2 107.5(4) . . ?
C6 C1 C2 120.8(4) . . ?
N1 C2 C1 104.3(4) . . ?
N1 C2 C3 133.2(4) . . ?
C1 C2 C3 122.5(4) . . ?
C4 C3 C2 115.6(5) . . ?
C4 C3 H3 122.2 . . ?
C2 C3 H3 122.2 . . ?
C3 C4 C5 121.9(5) . . ?
C3 C4 H4 119.0 . . ?
C5 C4 H4 119.0 . . ?
C6 C5 C4 121.7(5) . . ?
C6 C5 H5 119.1 . . ?
C4 C5 H5 119.1 . . ?
C5 C6 C1 117.4(5) . . ?
C5 C6 H6 121.3 . . ?
C1 C6 H6 121.3 . . ?
N6 C7 C8 108.1(4) . . ?
N6 C7 C12 131.2(5) . . ?
C8 C7 C12 120.7(5) . . ?
N4 C8 C7 104.1(4) . . ?
N4 C8 C9 134.0(5) . . ?
C7 C8 C9 121.9(5) . . ?
C10 C9 C8 115.8(5) . . ?
C10 C9 H9 122.1 . . ?
C8 C9 H9 122.1 . . ?
C9 C10 C11 122.1(6) . . ?
C9 C10 H10 118.9 . . ?
C11 C10 H10 118.9 . . ?
C12 C11 C10 122.5(6) . . ?
C12 C11 H11 118.8 . . ?
C10 C11 H11 118.8 . . ?
C11 C12 C7 117.0(5) . . ?
C11 C12 H12 121.5 . . ?
C7 C12 H12 121.5 . . ?
N1 C13 C14 111.5(4) . . ?
N1 C13 H13A 109.3 . . ?
C14 C13 H13A 109.3 . . ?
N1 C13 H13B 109.3 . . ?
C14 C13 H13B 109.3 . . ?
H13A C13 H13B 108.0 . . ?
C15 C14 C13 114.7(4) 4_576 . ?
C15 C14 H14A 108.6 4_576 . ?
C13 C14 H14A 108.6 . . ?
C15 C14 H14B 108.6 4_576 . ?
C13 C14 H14B 108.6 . . ?
H14A C14 H14B 107.6 . . ?
C16 C15 C14 113.6(4) . 4_575 ?
C16 C15 H15A 108.9 . . ?
C14 C15 H15A 108.9 4_575 . ?
C16 C15 H15B 108.9 . . ?
C14 C15 H15B 108.9 4_575 . ?
H15A C15 H15B 107.7 . . ?
N4 C16 C15 112.1(4) . . ?
N4 C16 H16A 109.2 . . ?
C15 C16 H16A 109.2 . . ?
N4 C16 H16B 109.2 . . ?
C15 C16 H16B 109.2 . . ?
H16A C16 H16B 107.9 . . ?

loop_
_geom_bond_atom_site_label_1
_geom_bond_atom_site_label_2
_geom_bond_distance
_geom_bond_site_symmetry_2
_geom_bond_publ_flag
Cd1 N3 2.250(4) . ?
Cd1 N6 2.423(4) . ?
Cd1 Br2 2.5286(6) . ?
Cd1 Br1 2.6190(6) . ?
Cd1 Br1 2.9249(7) 3_666 ?
Br1 Cd1 2.9249(7) 3_666 ?
N1 N2 1.338(5) . ?
N1 C2 1.363(6) . ?
N1 C13 1.467(6) . ?
N2 N3 1.311(5) . ?
N3 C1 1.369(6) . ?
N4 N5 1.349(5) . ?
N4 C8 1.360(6) . ?
N4 C16 1.460(6) . ?
N5 N6 1.315(5) . ?
N6 C7 1.374(6) . ?
C1 C6 1.385(7) . ?
C1 C2 1.388(6) . ?
C2 C3 1.398(7) . ?
C3 C4 1.367(8) . ?
C3 H3 0.9300 . ?
C4 C5 1.414(8) . ?
C4 H4 0.9300 . ?
C5 C6 1.356(8) . ?
C5 H5 0.9300 . ?
C6 H6 0.9300 . ?
C7 C8 1.393(6) . ?
C7 C12 1.402(7) . ?
C8 C9 1.399(7) . ?
C9 C10 1.369(8) . ?
C9 H9 0.9300 . ?
C10 C11 1.401(9) . ?
C10 H10 0.9300 . ?
C11 C12 1.341(8) . ?
C11 H11 0.9300 . ?
C12 H12 0.9300 . ?
C13 C14 1.528(6) . ?
C13 H13A 0.9700 . ?
C13 H13B 0.9700 . ?
C14 C15 1.519(7) 4_576 ?
C14 H14A 0.9700 . ?
C14 H14B 0.9700 . ?
C15 C16 1.510(7) . ?
C15 C14 1.519(7) 4_575 ?
C15 H15A 0.9700 . ?
C15 H15B 0.9700 . ?
C16 H16A 0.9700 . ?
C16 H16B 0.9700 . ?

loop_
_geom_torsion_atom_site_label_1
_geom_torsion_atom_site_label_2
_geom_torsion_atom_site_label_3
_geom_torsion_atom_site_label_4
_geom_torsion
_geom_torsion_site_symmetry_1
_geom_torsion_site_symmetry_2
_geom_torsion_site_symmetry_3
_geom_torsion_site_symmetry_4
_geom_torsion_publ_flag
N3 Cd1 Br1 Cd1 -80.93(11) . . . 3_666 ?
N6 Cd1 Br1 Cd1 -163.60(10) . . . 3_666 ?
Br2 Cd1 Br1 Cd1 96.03(2) . . . 3_666 ?
Br1 Cd1 Br1 Cd1 0.0 3_666 . . 3_666 ?
C2 N1 N2 N3 -0.5(5) . . . . ?
C13 N1 N2 N3 -177.3(4) . . . . ?
N1 N2 N3 C1 0.2(5) . . . . ?
N1 N2 N3 Cd1 -179.5(3) . . . . ?
N6 Cd1 N3 N2 -88.8(3) . . . . ?
Br2 Cd1 N3 N2 7.8(4) . . . . ?
Br1 Cd1 N3 N2 -175.6(3) . . . . ?
Br1 Cd1 N3 N2 101.5(3) 3_666 . . . ?
N6 Cd1 N3 C1 91.6(4) . . . . ?
Br2 Cd1 N3 C1 -171.8(3) . . . . ?
Br1 Cd1 N3 C1 4.8(4) . . . . ?
Br1 Cd1 N3 C1 -78.1(4) 3_666 . . . ?
C8 N4 N5 N6 0.4(6) . . . . ?
C16 N4 N5 N6 175.5(4) . . . . ?
N4 N5 N6 C7 -0.2(5) . . . . ?
N4 N5 N6 Cd1 177.7(3) . . . . ?
N3 Cd1 N6 N5 1.3(4) . . . . ?
Br2 Cd1 N6 N5 -124.5(4) . . . . ?
Br1 Cd1 N6 N5 120.0(4) . . . . ?
Br1 Cd1 N6 N5 39.9(6) 3_666 . . . ?
N3 Cd1 N6 C7 178.7(4) . . . . ?
Br2 Cd1 N6 C7 52.9(4) . . . . ?
Br1 Cd1 N6 C7 -62.6(4) . . . . ?
Br1 Cd1 N6 C7 -142.7(3) 3_666 . . . ?
N2 N3 C1 C6 180.0(5) . . . . ?
Cd1 N3 C1 C6 -0.4(7) . . . . ?
N2 N3 C1 C2 0.2(5) . . . . ?
Cd1 N3 C1 C2 179.8(3) . . . . ?
N2 N1 C2 C1 0.6(5) . . . . ?
C13 N1 C2 C1 177.0(4) . . . . ?
N2 N1 C2 C3 178.5(5) . . . . ?
C13 N1 C2 C3 -5.0(8) . . . . ?
N3 C1 C2 N1 -0.5(5) . . . . ?
C6 C1 C2 N1 179.7(4) . . . . ?
N3 C1 C2 C3 -178.7(4) . . . . ?
C6 C1 C2 C3 1.5(7) . . . . ?
N1 C2 C3 C4 -180.0(5) . . . . ?
C1 C2 C3 C4 -2.3(7) . . . . ?
C2 C3 C4 C5 1.5(8) . . . . ?
C3 C4 C5 C6 0.2(10) . . . . ?
C4 C5 C6 C1 -1.1(9) . . . . ?
N3 C1 C6 C5 -179.5(5) . . . . ?
C2 C1 C6 C5 0.3(8) . . . . ?
N5 N6 C7 C8 -0.2(6) . . . . ?
Cd1 N6 C7 C8 -177.9(3) . . . . ?
N5 N6 C7 C12 -179.9(6) . . . . ?
Cd1 N6 C7 C12 2.4(8) . . . . ?
N5 N4 C8 C7 -0.5(6) . . . . ?
C16 N4 C8 C7 -174.9(5) . . . . ?
N5 N4 C8 C9 179.6(6) . . . . ?
C16 N4 C8 C9 5.2(10) . . . . ?
N6 C7 C8 N4 0.4(6) . . . . ?
C12 C7 C8 N4 -179.9(5) . . . . ?
N6 C7 C8 C9 -179.7(5) . . . . ?
C12 C7 C8 C9 0.0(8) . . . . ?
N4 C8 C9 C10 179.1(6) . . . . ?
C7 C8 C9 C10 -0.8(8) . . . . ?
C8 C9 C10 C11 1.7(10) . . . . ?
C9 C10 C11 C12 -2.1(11) . . . . ?
C10 C11 C12 C7 1.2(10) . . . . ?
N6 C7 C12 C11 179.5(6) . . . . ?
C8 C7 C12 C11 -0.2(9) . . . . ?
N2 N1 C13 C14 103.6(5) . . . . ?
C2 N1 C13 C14 -72.6(6) . . . . ?
N1 C13 C14 C15 -58.4(6) . . . 4_576 ?
N5 N4 C16 C15 -72.3(6) . . . . ?
C8 N4 C16 C15 101.7(6) . . . . ?
C14 C15 C16 N4 -178.4(4) 4_575 . . . ?
